data_2227030
loop_
_publ_author_name
'Wong, Hon Wee'
'Lo, Kong Mun'
'Ng, Seik Weng'

_publ_section_title
;
 (Acetylacetone
 3-hydroxy-2-naphthoylhydrazonato-\k^3^<i>O</i>,<i>N</i>',<i>O</i>')(methoxo-\k<i>O</i>)oxidovanadate(V)
;
_journal_coeditor_code NK2050
_journal_issue 8
_journal_name_full 'Acta Crystallographica Section E'
_journal_page_first m1021
_journal_paper_doi 10.1107/S1600536810028898
_journal_volume 66
_journal_year 2010
_chemical_formula_iupac '[V (C16 H14 N2 O3) (C H3 O) O]'
_chemical_formula_moiety 'C17 H17 N2 O5 V'
_chemical_formula_sum 'C17 H17 N2 O5 V'
_chemical_formula_weight 380.27
_chemical_name_systematic
;
(Acetylacetone
3-hydroxy-2-naphthoylhydrazonato-\k^3^<i>O</i>,<i>N</i>',<i>O</i>')(methoxo-
\k<i>O</i>)oxidovanadate(V)
;
_space_group_IT_number 2
_symmetry_cell_setting triclinic
_symmetry_space_group_name_Hall '-P 1'
_symmetry_space_group_name_H-M 'P -1'
_atom_sites_solution_hydrogens geom
_atom_sites_solution_primary direct
_atom_sites_solution_secondary difmap
_audit_creation_method SHELXL-97
_cell_angle_alpha 86.6180(10)
_cell_angle_beta 70.8210(10)
_cell_angle_gamma 85.9740(10)
_cell_formula_units_Z 2
_cell_length_a 7.7379(8)
_cell_length_b 9.7753(10)
_cell_length_c 11.4411(11)
_cell_measurement_reflns_used 2783
_cell_measurement_temperature 100(2)
_cell_measurement_theta_max 28.1
_cell_measurement_theta_min 2.8
_cell_volume 814.77(14)
_computing_cell_refinement 'SAINT (Bruker, 2009)'
_computing_data_collection 'APEX2 (Bruker, 2009)'
_computing_data_reduction SAINT
_computing_molecular_graphics 'X-Seed (Barbour, 2001)'
_computing_publication_material 'publCIF (Westrip, 2010)'
_computing_structure_refinement 'SHELXL-97 (Sheldrick, 2008)'
_computing_structure_solution 'SHELXS-97 (Sheldrick, 2008)'
_diffrn_ambient_temperature 100(2)
_diffrn_measured_fraction_theta_full 0.995
_diffrn_measured_fraction_theta_max 0.995
_diffrn_measurement_device_type 'Bruker SMART APEX diffractometer'
_diffrn_measurement_method '\w scans'
_diffrn_radiation_monochromator graphite
_diffrn_radiation_source 'fine-focus sealed tube'
_diffrn_radiation_type MoK\a
_diffrn_radiation_wavelength 0.71073
_diffrn_reflns_av_R_equivalents 0.0270
_diffrn_reflns_av_sigmaI/netI 0.0438
_diffrn_reflns_limit_h_max 10
_diffrn_reflns_limit_h_min -9
_diffrn_reflns_limit_k_max 12
_diffrn_reflns_limit_k_min -12
_diffrn_reflns_limit_l_max 14
_diffrn_reflns_limit_l_min -14
_diffrn_reflns_number 7840
_diffrn_reflns_theta_full 27.49
_diffrn_reflns_theta_max 27.49
_diffrn_reflns_theta_min 1.89
_diffrn_standards_decay_% 0
_diffrn_standards_interval_count 0
_diffrn_standards_interval_time 0
_diffrn_standards_number 0
_exptl_absorpt_coefficient_mu 0.640
_exptl_absorpt_correction_T_max 0.9388
_exptl_absorpt_correction_T_min 0.8312
_exptl_absorpt_correction_type multi-scan
_exptl_absorpt_process_details '(SADABS; Sheldrick, 1996)'
_exptl_crystal_colour Brown
_exptl_crystal_density_diffrn 1.550
_exptl_crystal_density_method 'not measured'
_exptl_crystal_description Prism
_exptl_crystal_F_000 392
_exptl_crystal_size_max 0.30
_exptl_crystal_size_mid 0.10
_exptl_crystal_size_min 0.10
_refine_diff_density_max 0.751
_refine_diff_density_min -0.416
_refine_ls_extinction_method none
_refine_ls_goodness_of_fit_ref 1.025
_refine_ls_hydrogen_treatment mixed
_refine_ls_matrix_type full
_refine_ls_number_parameters 233
_refine_ls_number_reflns 3716
_refine_ls_number_restraints 1
_refine_ls_restrained_S_all 1.025
_refine_ls_R_factor_all 0.0520
_refine_ls_R_factor_gt 0.0383
_refine_ls_shift/su_max 0.001
_refine_ls_shift/su_mean 0.001
_refine_ls_structure_factor_coef Fsqd
_refine_ls_weighting_details 'calc w=1/[\s^2^(Fo^2^)+(0.0499P)^2^+0.2795P] where P=(Fo^2^+2Fc^2^)/3'
_refine_ls_weighting_scheme calc
_refine_ls_wR_factor_gt 0.0947
_refine_ls_wR_factor_ref 0.1020
_reflns_number_gt 3013
_reflns_number_total 3716
_reflns_threshold_expression I>2\s(I)
_cod_data_source_file nk2050.cif
_cod_data_source_block I
_cod_database_code 2227030
_cod_database_fobs_code 2227030

loop_
_symmetry_equiv_pos_as_xyz
'x, y, z'
'-x, -y, -z'

loop_
_atom_site_type_symbol
_atom_site_label
_atom_site_fract_x
_atom_site_fract_y
_atom_site_fract_z
_atom_site_U_iso_or_equiv
_atom_site_adp_type
_atom_site_calc_flag
_atom_site_refinement_flags
_atom_site_occupancy
_atom_site_disorder_assembly
_atom_site_disorder_group
V V1 1.03271(5) 0.59868(4) 0.20412(3) 0.01980(12) Uani d . 1 . .
O O1 1.23385(19) 0.48290(15) 0.12970(13) 0.0226(3) Uani d . 1 . .
O O2 0.90127(19) 0.68028(15) 0.35967(13) 0.0215(3) Uani d . 1 . .
O O3 0.5685(2) 0.44133(16) 0.65797(15) 0.0270(4) Uani d D 1 . .
H H3 0.642(3) 0.413(3) 0.5925(17) 0.052(9) Uiso d D 1 . .
O O4 0.8957(2) 0.58562(17) 0.12891(14) 0.0268(4) Uani d . 1 . .
O O5 1.1345(2) 0.75747(15) 0.15366(13) 0.0242(3) Uani d . 1 . .
N N1 0.9533(2) 0.43490(19) 0.32837(15) 0.0200(4) Uani d . 1 . .
N N2 0.8269(2) 0.46643(18) 0.44290(15) 0.0197(4) Uani d . 1 . .
C C1 1.4016(3) 0.3021(2) 0.0049(2) 0.0262(5) Uani d . 1 . .
H H1A 1.5157 0.3390 0.0056 0.039 Uiso calc R 1 . .
H H1B 1.3764 0.3345 -0.0709 0.039 Uiso calc R 1 . .
H H1C 1.4138 0.2016 0.0077 0.039 Uiso calc R 1 . .
C C2 1.2480(3) 0.3493(2) 0.11473(19) 0.0226(5) Uani d . 1 . .
C C3 1.1325(3) 0.2624(2) 0.1970(2) 0.0237(5) Uani d . 1 . .
H H3a 1.1440 0.1681 0.1786 0.028 Uiso calc R 1 . .
C C4 0.9969(3) 0.3040(2) 0.30769(19) 0.0211(4) Uani d . 1 . .
C C5 0.9049(3) 0.1972(2) 0.4039(2) 0.0246(5) Uani d . 1 . .
H H5A 0.7716 0.2123 0.4263 0.037 Uiso calc R 1 . .
H H5B 0.9413 0.2040 0.4776 0.037 Uiso calc R 1 . .
H H5C 0.9418 0.1057 0.3704 0.037 Uiso calc R 1 . .
C C6 0.8042(3) 0.5988(2) 0.45013(18) 0.0197(4) Uani d . 1 . .
C C7 0.6691(3) 0.6619(2) 0.55786(18) 0.0191(4) Uani d . 1 . .
C C8 0.5524(3) 0.5805(2) 0.65770(19) 0.0202(4) Uani d . 1 . .
C C9 0.4232(3) 0.6431(2) 0.75423(19) 0.0213(4) Uani d . 1 . .
H H9 0.3474 0.5883 0.8199 0.026 Uiso calc R 1 . .
C C10 0.3994(3) 0.7875(2) 0.75869(19) 0.0197(4) Uani d . 1 . .
C C11 0.2617(3) 0.8555(2) 0.8555(2) 0.0240(5) Uani d . 1 . .
H H11 0.1839 0.8029 0.9221 0.029 Uiso calc R 1 . .
C C12 0.2394(3) 0.9953(2) 0.8542(2) 0.0262(5) Uani d . 1 . .
H H12 0.1459 1.0386 0.9197 0.031 Uiso calc R 1 . .
C C13 0.3529(3) 1.0762(2) 0.7572(2) 0.0257(5) Uani d . 1 . .
H H13 0.3356 1.1733 0.7572 0.031 Uiso calc R 1 . .
C C14 0.4881(3) 1.0143(2) 0.6631(2) 0.0227(5) Uani d . 1 . .
H H14 0.5653 1.0692 0.5982 0.027 Uiso calc R 1 . .
C C15 0.5148(3) 0.8695(2) 0.66085(18) 0.0187(4) Uani d . 1 . .
C C16 0.6479(3) 0.8029(2) 0.56254(18) 0.0194(4) Uani d . 1 . .
H H16 0.7259 0.8569 0.4972 0.023 Uiso calc R 1 . .
C C17 1.2231(3) 0.8381(2) 0.2134(2) 0.0286(5) Uani d . 1 . .
H H17A 1.1333 0.8741 0.2889 0.043 Uiso calc R 1 . .
H H17B 1.2789 0.9146 0.1577 0.043 Uiso calc R 1 . .
H H17C 1.3185 0.7813 0.2350 0.043 Uiso calc R 1 . .

loop_
_atom_site_aniso_label
_atom_site_aniso_U_11
_atom_site_aniso_U_22
_atom_site_aniso_U_33
_atom_site_aniso_U_12
_atom_site_aniso_U_13
_atom_site_aniso_U_23
V1 0.01469(19) 0.0299(2) 0.01415(19) -0.00336(14) -0.00424(14) 0.00440(14)
O1 0.0149(7) 0.0334(8) 0.0186(8) -0.0038(6) -0.0041(6) 0.0014(6)
O2 0.0170(7) 0.0285(8) 0.0160(7) -0.0034(6) -0.0019(6) 0.0047(6)
O3 0.0288(9) 0.0262(8) 0.0201(8) -0.0047(7) 0.0000(7) 0.0030(6)
O4 0.0197(8) 0.0417(9) 0.0203(8) -0.0049(7) -0.0089(6) 0.0057(7)
O5 0.0217(8) 0.0306(8) 0.0167(8) -0.0047(6) -0.0013(6) 0.0030(6)
N1 0.0127(8) 0.0318(10) 0.0147(9) -0.0022(7) -0.0037(7) 0.0017(7)
N2 0.0134(8) 0.0310(10) 0.0138(8) -0.0012(7) -0.0036(7) 0.0019(7)
C1 0.0187(11) 0.0391(13) 0.0203(11) -0.0008(9) -0.0058(9) -0.0006(9)
C2 0.0183(11) 0.0336(12) 0.0185(11) -0.0018(9) -0.0096(9) -0.0002(9)
C3 0.0213(11) 0.0293(11) 0.0218(11) -0.0009(9) -0.0083(9) -0.0029(9)
C4 0.0165(10) 0.0297(11) 0.0200(11) -0.0032(8) -0.0100(8) 0.0012(9)
C5 0.0225(11) 0.0292(12) 0.0208(11) -0.0035(9) -0.0055(9) 0.0021(9)
C6 0.0140(10) 0.0319(12) 0.0146(10) -0.0035(8) -0.0072(8) 0.0048(8)
C7 0.0140(10) 0.0296(11) 0.0140(10) -0.0031(8) -0.0053(8) 0.0044(8)
C8 0.0183(10) 0.0272(11) 0.0175(10) -0.0042(8) -0.0095(8) 0.0045(8)
C9 0.0179(10) 0.0305(11) 0.0157(10) -0.0068(9) -0.0059(8) 0.0066(8)
C10 0.0157(10) 0.0312(11) 0.0148(10) -0.0045(8) -0.0085(8) 0.0038(8)
C11 0.0164(10) 0.0373(13) 0.0175(11) -0.0034(9) -0.0049(8) 0.0043(9)
C12 0.0192(11) 0.0370(13) 0.0206(11) 0.0031(9) -0.0049(9) -0.0019(9)
C13 0.0259(12) 0.0280(11) 0.0250(12) -0.0006(9) -0.0110(9) -0.0002(9)
C14 0.0211(11) 0.0293(11) 0.0190(11) -0.0053(9) -0.0083(9) 0.0061(9)
C15 0.0153(10) 0.0271(11) 0.0157(10) -0.0022(8) -0.0082(8) 0.0029(8)
C16 0.0139(10) 0.0300(11) 0.0152(10) -0.0064(8) -0.0065(8) 0.0073(8)
C17 0.0321(13) 0.0277(12) 0.0227(12) -0.0055(10) -0.0032(10) -0.0023(9)

loop_
_atom_type_symbol
_atom_type_description
_atom_type_scat_dispersion_real
_atom_type_scat_dispersion_imag
_atom_type_scat_source
C C 0.0033 0.0016 'International Tables Vol C Tables 4.2.6.8 and 6.1.1.4'
H H 0.0000 0.0000 'International Tables Vol C Tables 4.2.6.8 and 6.1.1.4'
N N 0.0061 0.0033 'International Tables Vol C Tables 4.2.6.8 and 6.1.1.4'
O O 0.0106 0.0060 'International Tables Vol C Tables 4.2.6.8 and 6.1.1.4'
V V 0.3005 0.5294 'International Tables Vol C Tables 4.2.6.8 and 6.1.1.4'

loop_
_geom_angle_atom_site_label_1
_geom_angle_atom_site_label_2
_geom_angle_atom_site_label_3
_geom_angle_site_symmetry_1
_geom_angle_site_symmetry_3
_geom_angle
_geom_angle_publ_flag
O4 V1 O5 . . 105.62(8) ?
O4 V1 O1 . . 105.47(8) ?
O5 V1 O1 . . 98.56(7) ?
O4 V1 O2 . . 108.97(7) ?
O5 V1 O2 . . 87.78(6) ?
O1 V1 O2 . . 141.78(6) ?
O4 V1 N1 . . 98.68(7) ?
O5 V1 N1 . . 153.82(7) ?
O1 V1 N1 . . 83.93(7) ?
O2 V1 N1 . . 75.08(7) ?
C2 O1 V1 . . 131.01(13) ?
C6 O2 V1 . . 117.27(13) ?
C8 O3 H3 . . 112(2) ?
C17 O5 V1 . . 128.78(13) ?
C4 N1 N2 . . 116.69(17) ?
C4 N1 V1 . . 127.25(14) ?
N2 N1 V1 . . 115.79(13) ?
C6 N2 N1 . . 108.95(17) ?
C2 C1 H1A . . 109.5 ?
C2 C1 H1B . . 109.5 ?
H1A C1 H1B . . 109.5 ?
C2 C1 H1C . . 109.5 ?
H1A C1 H1C . . 109.5 ?
H1B C1 H1C . . 109.5 ?
O1 C2 C3 . . 121.7(2) ?
O1 C2 C1 . . 114.88(19) ?
C3 C2 C1 . . 123.4(2) ?
C2 C3 C4 . . 124.2(2) ?
C2 C3 H3a . . 117.9 ?
C4 C3 H3a . . 117.9 ?
N1 C4 C3 . . 120.71(19) ?
N1 C4 C5 . . 119.81(19) ?
C3 C4 C5 . . 119.47(19) ?
C4 C5 H5A . . 109.5 ?
C4 C5 H5B . . 109.5 ?
H5A C5 H5B . . 109.5 ?
C4 C5 H5C . . 109.5 ?
H5A C5 H5C . . 109.5 ?
H5B C5 H5C . . 109.5 ?
N2 C6 O2 . . 120.77(19) ?
N2 C6 C7 . . 121.02(18) ?
O2 C6 C7 . . 118.20(18) ?
C16 C7 C8 . . 118.74(19) ?
C16 C7 C6 . . 119.59(18) ?
C8 C7 C6 . . 121.63(19) ?
O3 C8 C9 . . 118.97(19) ?
O3 C8 C7 . . 121.06(19) ?
C9 C8 C7 . . 120.0(2) ?
C8 C9 C10 . . 121.51(19) ?
C8 C9 H9 . . 119.2 ?
C10 C9 H9 . . 119.2 ?
C9 C10 C11 . . 122.76(19) ?
C9 C10 C15 . . 119.14(19) ?
C11 C10 C15 . . 118.09(19) ?
C12 C11 C10 . . 120.9(2) ?
C12 C11 H11 . . 119.5 ?
C10 C11 H11 . . 119.5 ?
C11 C12 C13 . . 121.0(2) ?
C11 C12 H12 . . 119.5 ?
C13 C12 H12 . . 119.5 ?
C14 C13 C12 . . 119.7(2) ?
C14 C13 H13 . . 120.1 ?
C12 C13 H13 . . 120.1 ?
C13 C14 C15 . . 120.9(2) ?
C13 C14 H14 . . 119.5 ?
C15 C14 H14 . . 119.5 ?
C16 C15 C14 . . 122.15(19) ?
C16 C15 C10 . . 118.45(19) ?
C14 C15 C10 . . 119.37(19) ?
C7 C16 C15 . . 122.19(18) ?
C7 C16 H16 . . 118.9 ?
C15 C16 H16 . . 118.9 ?
O5 C17 H17A . . 109.5 ?
O5 C17 H17B . . 109.5 ?
H17A C17 H17B . . 109.5 ?
O5 C17 H17C . . 109.5 ?
H17A C17 H17C . . 109.5 ?
H17B C17 H17C . . 109.5 ?

loop_
_geom_bond_atom_site_label_1
_geom_bond_atom_site_label_2
_geom_bond_site_symmetry_2
_geom_bond_distance
_geom_bond_publ_flag
V1 O4 . 1.5850(15) ?
V1 O5 . 1.7693(15) ?
V1 O1 . 1.8504(15) ?
V1 O2 . 1.9242(15) ?
V1 N1 . 2.0632(17) ?
O1 C2 . 1.319(3) ?
O2 C6 . 1.322(2) ?
O3 C8 . 1.357(3) ?
O3 H3 . 0.828(10) ?
O5 C17 . 1.416(3) ?
N1 C4 . 1.315(3) ?
N1 N2 . 1.390(2) ?
N2 C6 . 1.297(3) ?
C1 C2 . 1.488(3) ?
C1 H1A . 0.9800 ?
C1 H1B . 0.9800 ?
C1 H1C . 0.9800 ?
C2 C3 . 1.366(3) ?
C3 C4 . 1.414(3) ?
C3 H3a . 0.9500 ?
C4 C5 . 1.504(3) ?
C5 H5A . 0.9800 ?
C5 H5B . 0.9800 ?
C5 H5C . 0.9800 ?
C6 C7 . 1.465(3) ?
C7 C16 . 1.378(3) ?
C7 C8 . 1.439(3) ?
C8 C9 . 1.365(3) ?
C9 C10 . 1.412(3) ?
C9 H9 . 0.9500 ?
C10 C11 . 1.420(3) ?
C10 C15 . 1.425(3) ?
C11 C12 . 1.365(3) ?
C11 H11 . 0.9500 ?
C12 C13 . 1.408(3) ?
C12 H12 . 0.9500 ?
C13 C14 . 1.367(3) ?
C13 H13 . 0.9500 ?
C14 C15 . 1.417(3) ?
C14 H14 . 0.9500 ?
C15 C16 . 1.408(3) ?
C16 H16 . 0.9500 ?
C17 H17A . 0.9800 ?
C17 H17B . 0.9800 ?
C17 H17C . 0.9800 ?

loop_
_geom_hbond_atom_site_label_D
_geom_hbond_atom_site_label_H
_geom_hbond_atom_site_label_A
_geom_hbond_site_symmetry_A
_geom_hbond_distance_DH
_geom_hbond_distance_HA
_geom_hbond_distance_DA
_geom_hbond_angle_DHA
_geom_hbond_publ_flag
O3 H3 N2 . 0.830(10) 1.91(2) 2.623(2) 144(3) yes

loop_
_geom_torsion_atom_site_label_1
_geom_torsion_atom_site_label_2
_geom_torsion_atom_site_label_3
_geom_torsion_atom_site_label_4
_geom_torsion_site_symmetry_1
_geom_torsion_site_symmetry_2
_geom_torsion_site_symmetry_3
_geom_torsion_site_symmetry_4
_geom_torsion
_geom_torsion_publ_flag
O4 V1 O1 C2 . . . . -60.18(18) ?
O5 V1 O1 C2 . . . . -169.10(17) ?
O2 V1 O1 C2 . . . . 93.57(19) ?
N1 V1 O1 C2 . . . . 37.18(17) ?
O4 V1 O2 C6 . . . . 81.17(14) ?
O5 V1 O2 C6 . . . . -173.06(14) ?
O1 V1 O2 C6 . . . . -72.03(17) ?
N1 V1 O2 C6 . . . . -13.05(13) ?
O4 V1 O5 C17 . . . . 159.55(17) ?
O1 V1 O5 C17 . . . . -91.66(18) ?
O2 V1 O5 C17 . . . . 50.46(17) ?
N1 V1 O5 C17 . . . . 2.0(3) ?
O4 V1 N1 C4 . . . . 77.84(18) ?
O5 V1 N1 C4 . . . . -124.0(2) ?
O1 V1 N1 C4 . . . . -26.94(17) ?
O2 V1 N1 C4 . . . . -174.72(18) ?
O4 V1 N1 N2 . . . . -95.99(14) ?
O5 V1 N1 N2 . . . . 62.2(2) ?
O1 V1 N1 N2 . . . . 159.23(13) ?
O2 V1 N1 N2 . . . . 11.45(12) ?
C4 N1 N2 C6 . . . . 177.68(17) ?
V1 N1 N2 C6 . . . . -7.82(19) ?
V1 O1 C2 C3 . . . . -29.6(3) ?
V1 O1 C2 C1 . . . . 152.33(15) ?
O1 C2 C3 C4 . . . . -4.0(3) ?
C1 C2 C3 C4 . . . . 173.90(19) ?
N2 N1 C4 C3 . . . . -176.11(17) ?
V1 N1 C4 C3 . . . . 10.1(3) ?
N2 N1 C4 C5 . . . . 2.5(3) ?
V1 N1 C4 C5 . . . . -171.27(14) ?
C2 C3 C4 N1 . . . . 11.5(3) ?
C2 C3 C4 C5 . . . . -167.2(2) ?
N1 N2 C6 O2 . . . . -3.3(2) ?
N1 N2 C6 C7 . . . . 175.95(16) ?
V1 O2 C6 N2 . . . . 13.9(2) ?
V1 O2 C6 C7 . . . . -165.34(13) ?
N2 C6 C7 C16 . . . . -179.81(18) ?
O2 C6 C7 C16 . . . . -0.5(3) ?
N2 C6 C7 C8 . . . . -2.0(3) ?
O2 C6 C7 C8 . . . . 177.25(17) ?
C16 C7 C8 O3 . . . . -179.55(18) ?
C6 C7 C8 O3 . . . . 2.6(3) ?
C16 C7 C8 C9 . . . . 0.4(3) ?
C6 C7 C8 C9 . . . . -177.42(18) ?
O3 C8 C9 C10 . . . . -179.64(18) ?
C7 C8 C9 C10 . . . . 0.4(3) ?
C8 C9 C10 C11 . . . . 177.58(19) ?
C8 C9 C10 C15 . . . . -0.8(3) ?
C9 C10 C11 C12 . . . . -177.81(19) ?
C15 C10 C11 C12 . . . . 0.6(3) ?
C10 C11 C12 C13 . . . . -0.3(3) ?
C11 C12 C13 C14 . . . . -0.3(3) ?
C12 C13 C14 C15 . . . . 0.7(3) ?
C13 C14 C15 C16 . . . . 177.35(19) ?
C13 C14 C15 C10 . . . . -0.4(3) ?
C9 C10 C15 C16 . . . . 0.4(3) ?
C11 C10 C15 C16 . . . . -178.07(18) ?
C9 C10 C15 C14 . . . . 178.22(18) ?
C11 C10 C15 C14 . . . . -0.3(3) ?
C8 C7 C16 C15 . . . . -0.8(3) ?
C6 C7 C16 C15 . . . . 177.05(18) ?
C14 C15 C16 C7 . . . . -177.34(19) ?
C10 C15 C16 C7 . . . . 0.4(3) ?
